data_1502180
loop_
_publ_author_name
'Luo, Tuoping'
'Dai, Mingji'
'Zheng, Shao-Liang'
'Schreiber, Stuart L.'

_publ_section_title
;
 Syntheses of \a-pyrones using gold-catalyzed coupling reactions.
;
_journal_issue 11
_journal_name_full 'Organic letters'
_journal_page_first 2834
_journal_page_last 2836
_journal_paper_doi 10.1021/ol200794w
_journal_volume 13
_journal_year 2011
_chemical_formula_sum 'C18 H12 O4'
_chemical_formula_weight 292.28
_chemical_name_systematic
; 
 ? 
;
_space_group_IT_number 14
_symmetry_cell_setting monoclinic
_symmetry_space_group_name_Hall '-P 2yn'
_symmetry_space_group_name_H-M 'P 1 21/n 1'
_atom_sites_solution_hydrogens geom
_atom_sites_solution_primary direct
_atom_sites_solution_secondary difmap
_audit_creation_method SHELXL-97
_cell_angle_alpha 90.00
_cell_angle_beta 91.618(2)
_cell_angle_gamma 90.00
_cell_formula_units_Z 4
_cell_length_a 3.9157(2)
_cell_length_b 11.6386(5)
_cell_length_c 29.2309(11)
_cell_measurement_reflns_used 16550
_cell_measurement_temperature 100(2)
_cell_measurement_theta_max 65.8
_cell_measurement_theta_min 3.02
_cell_volume 1331.62(10)
_computing_cell_refinement 'SAINT 7.46A (Bruker-AXS, 2009)'
_computing_data_collection 'APEX2 v2009.3.0 (Bruker-AXS, 2009)'
_computing_data_reduction 'SAINT 7.46A (Bruker-AXS, 2009)'
_computing_molecular_graphics 'Bruker SHELXTL'
_computing_publication_material 'Bruker SHELXTL'
_computing_structure_refinement 'SHELXL-97 (Sheldrick, 2008)'
_computing_structure_solution 'SHELXS-97 (Sheldrick, 2008)'
_diffrn_ambient_temperature 100(2)
_diffrn_measured_fraction_theta_full 0.962
_diffrn_measured_fraction_theta_max 0.962
_diffrn_measurement_device_type 'CCD area detector'
_diffrn_measurement_method 'phi and omega scans'
_diffrn_radiation_monochromator graphite
_diffrn_radiation_source 'fine-focus sealed tube'
_diffrn_radiation_type CuK\a
_diffrn_radiation_wavelength 1.54178
_diffrn_reflns_av_R_equivalents 0.0767
_diffrn_reflns_av_sigmaI/netI 0.0347
_diffrn_reflns_limit_h_max 4
_diffrn_reflns_limit_h_min -4
_diffrn_reflns_limit_k_max 12
_diffrn_reflns_limit_k_min -10
_diffrn_reflns_limit_l_max 34
_diffrn_reflns_limit_l_min -33
_diffrn_reflns_number 32849
_diffrn_reflns_theta_full 66.29
_diffrn_reflns_theta_max 66.29
_diffrn_reflns_theta_min 3.02
_exptl_absorpt_coefficient_mu 0.854
_exptl_absorpt_correction_T_max 0.9586
_exptl_absorpt_correction_T_min 0.8478
_exptl_absorpt_correction_type multi-scan
_exptl_absorpt_process_details sadabs
_exptl_crystal_colour Colorless
_exptl_crystal_density_diffrn 1.458
_exptl_crystal_density_method 'not measured'
_exptl_crystal_description Plate
_exptl_crystal_F_000 608
_exptl_crystal_size_max 0.20
_exptl_crystal_size_mid 0.12
_exptl_crystal_size_min 0.05
_refine_diff_density_max 0.367
_refine_diff_density_min -0.287
_refine_diff_density_rms 0.085
_refine_ls_extinction_method none
_refine_ls_goodness_of_fit_ref 1.022
_refine_ls_hydrogen_treatment mixed
_refine_ls_matrix_type full
_refine_ls_number_parameters 203
_refine_ls_number_reflns 2263
_refine_ls_number_restraints 0
_refine_ls_restrained_S_all 1.022
_refine_ls_R_factor_all 0.0780
_refine_ls_R_factor_gt 0.0719
_refine_ls_shift/su_max 0.000
_refine_ls_shift/su_mean 0.000
_refine_ls_structure_factor_coef Fsqd
_refine_ls_weighting_details 'calc w=1/[\s^2^(Fo^2^)+(0.0831P)^2^+3.1191P] where P=(Fo^2^+2Fc^2^)/3'
_refine_ls_weighting_scheme calc
_refine_ls_wR_factor_gt 0.2025
_refine_ls_wR_factor_ref 0.2069
_reflns_number_gt 1965
_reflns_number_total 2263
_reflns_threshold_expression >2sigma(I)
_cod_data_source_file ol200794w_si_002.cif
_cod_data_source_block TUL-XXII066
_cod_depositor_comments
;
The following automatic conversions were performed:

'_symmetry_cell_setting' value 'Monoclinic' changed to 'monoclinic'
according to /home/saulius/struct/CIF-dictionaries/cif_core.dic
dictionary named 'cif_core.dic' version 2.4.1 from 2010-06-29.

Automatic conversion script
Id: cif_fix_values 1715 2011-07-08 13:25:40Z adriana 
;
_cod_original_sg_symbol_H-M P21/n
_cod_database_code 1502180

loop_
_symmetry_equiv_pos_as_xyz
'x, y, z'
'-x+1/2, y+1/2, -z+1/2'
'-x, -y, -z'
'x-1/2, -y-1/2, z-1/2'

loop_
_atom_site_label
_atom_site_type_symbol
_atom_site_fract_x
_atom_site_fract_y
_atom_site_fract_z
_atom_site_U_iso_or_equiv
_atom_site_adp_type
_atom_site_occupancy
_atom_site_symmetry_multiplicity
_atom_site_calc_flag
_atom_site_refinement_flags
O1 O 1.1124(6) 0.2024(2) 0.45449(8) 0.0402(6) Uani 1 1 d .
O2 O 1.2448(7) 0.1784(2) 0.38262(9) 0.0445(7) Uani 1 1 d .
O3 O 0.6172(7) 0.5029(2) 0.43100(9) 0.0439(7) Uani 1 1 d .
H3 H 0.660(9) 0.509(3) 0.3940(13) 0.039(10) Uiso 1 1 d .
O4 O 0.7363(7) 0.4904(2) 0.34953(9) 0.0484(7) Uani 1 1 d .
C1 C 1.0930(9) 0.2372(3) 0.40879(12) 0.0379(8) Uani 1 1 d .
C2 C 0.9028(9) 0.3429(3) 0.39949(12) 0.0384(8) Uani 1 1 d .
C3 C 0.7779(9) 0.4035(3) 0.43700(13) 0.0394(8) Uani 1 1 d .
C4 C 0.8148(9) 0.3622(3) 0.48205(12) 0.0387(8) Uani 1 1 d .
H4 H 0.7232 0.4042 0.5067 0.046 Uiso 1 1 calc R
C5 C 0.9830(9) 0.2616(3) 0.48998(12) 0.0379(8) Uani 1 1 d .
C6 C 0.8568(9) 0.3897(3) 0.35378(13) 0.0423(9) Uani 1 1 d .
C7 C 0.9340(9) 0.3281(3) 0.31093(12) 0.0404(8) Uani 1 1 d .
C8 C 0.8262(9) 0.2141(3) 0.30336(13) 0.0415(9) Uani 1 1 d .
H8 H 0.7200 0.1720 0.3269 0.050 Uiso 1 1 calc R
C9 C 0.8771(9) 0.1646(3) 0.26141(13) 0.0435(9) Uani 1 1 d .
H9 H 0.8039 0.0878 0.2561 0.052 Uiso 1 1 calc R
C10 C 1.0317(10) 0.2237(3) 0.22686(13) 0.0467(9) Uani 1 1 d .
H10 H 1.0664 0.1877 0.1982 0.056 Uiso 1 1 calc R
C11 C 1.1373(10) 0.3370(3) 0.23426(13) 0.0457(9) Uani 1 1 d .
H11 H 1.2440 0.3786 0.2106 0.055 Uiso 1 1 calc R
C12 C 1.0859(10) 0.3879(3) 0.27594(13) 0.0436(9) Uani 1 1 d .
H12 H 1.1555 0.4653 0.2808 0.052 Uiso 1 1 calc R
C13 C 1.0539(9) 0.2078(3) 0.53427(13) 0.0387(8) Uani 1 1 d .
C14 C 0.9678(9) 0.2610(3) 0.57500(13) 0.0424(9) Uani 1 1 d .
H14 H 0.8540 0.3331 0.5741 0.051 Uiso 1 1 calc R
C15 C 1.0451(10) 0.2107(3) 0.61655(13) 0.0466(9) Uani 1 1 d .
H15 H 0.9885 0.2488 0.6441 0.056 Uiso 1 1 calc R
C16 C 1.2067(10) 0.1037(3) 0.61845(13) 0.0455(9) Uani 1 1 d .
H16 H 1.2592 0.0685 0.6471 0.055 Uiso 1 1 calc R
C17 C 1.2893(9) 0.0497(3) 0.57828(13) 0.0437(9) Uani 1 1 d .
H17 H 1.3965 -0.0235 0.5794 0.052 Uiso 1 1 calc R
C18 C 1.2187(9) 0.1002(3) 0.53673(13) 0.0421(9) Uani 1 1 d .
H18 H 1.2812 0.0624 0.5094 0.051 Uiso 1 1 calc R

loop_
_atom_site_aniso_label
_atom_site_aniso_U_11
_atom_site_aniso_U_22
_atom_site_aniso_U_33
_atom_site_aniso_U_23
_atom_site_aniso_U_13
_atom_site_aniso_U_12
O1 0.0491(14) 0.0217(13) 0.0499(15) -0.0017(10) 0.0021(11) 0.0019(10)
O2 0.0533(15) 0.0277(14) 0.0527(15) -0.0002(11) 0.0053(12) 0.0058(11)
O3 0.0541(15) 0.0221(13) 0.0554(16) -0.0015(10) 0.0000(12) 0.0066(10)
O4 0.0660(18) 0.0244(14) 0.0546(16) 0.0009(11) -0.0007(13) 0.0082(12)
C1 0.0394(18) 0.0267(19) 0.048(2) -0.0025(15) 0.0021(15) -0.0034(14)
C2 0.0360(18) 0.0253(19) 0.054(2) -0.0011(15) -0.0005(15) -0.0002(14)
C3 0.0430(19) 0.0196(18) 0.056(2) -0.0022(14) -0.0003(16) -0.0047(14)
C4 0.0392(19) 0.0243(19) 0.053(2) -0.0043(14) 0.0009(15) -0.0003(14)
C5 0.0357(18) 0.0258(19) 0.052(2) -0.0044(15) 0.0009(15) -0.0082(14)
C6 0.043(2) 0.028(2) 0.056(2) 0.0000(15) 0.0003(16) -0.0035(15)
C7 0.0429(19) 0.029(2) 0.049(2) 0.0018(15) -0.0037(15) 0.0033(15)
C8 0.0408(19) 0.030(2) 0.054(2) 0.0018(15) -0.0009(16) -0.0013(15)
C9 0.046(2) 0.027(2) 0.057(2) -0.0053(16) -0.0028(16) 0.0016(15)
C10 0.051(2) 0.040(2) 0.049(2) -0.0041(16) -0.0011(17) 0.0065(17)
C11 0.048(2) 0.037(2) 0.052(2) 0.0065(16) 0.0010(16) 0.0024(16)
C12 0.049(2) 0.028(2) 0.054(2) 0.0023(15) -0.0029(16) 0.0019(15)
C13 0.0374(18) 0.0250(19) 0.054(2) -0.0003(15) -0.0003(15) -0.0066(14)
C14 0.047(2) 0.026(2) 0.054(2) -0.0010(15) 0.0010(16) 0.0003(15)
C15 0.059(2) 0.034(2) 0.047(2) -0.0017(16) 0.0046(17) -0.0039(17)
C16 0.049(2) 0.036(2) 0.052(2) 0.0067(16) -0.0016(17) -0.0038(16)
C17 0.046(2) 0.026(2) 0.059(2) 0.0034(16) -0.0024(17) -0.0005(15)
C18 0.045(2) 0.027(2) 0.054(2) -0.0033(15) 0.0022(16) -0.0035(15)

loop_
_atom_type_symbol
_atom_type_description
_atom_type_scat_dispersion_real
_atom_type_scat_dispersion_imag
_atom_type_scat_source
C C 0.0181 0.0091 'International Tables Vol C Tables 4.2.6.8 and 6.1.1.4'
H H 0.0000 0.0000 'International Tables Vol C Tables 4.2.6.8 and 6.1.1.4'
O O 0.0492 0.0322 'International Tables Vol C Tables 4.2.6.8 and 6.1.1.4'

loop_
_geom_angle_atom_site_label_1
_geom_angle_atom_site_label_2
_geom_angle_atom_site_label_3
_geom_angle
C5 O1 C1 125.0(3)
C3 O3 H3 95.9(19)
C6 O4 H3 98.4(15)
O2 C1 O1 115.6(3)
O2 C1 C2 128.5(3)
O1 C1 C2 115.9(3)
C3 C2 C6 119.6(3)
C3 C2 C1 117.7(3)
C6 C2 C1 122.5(3)
O3 C3 C2 120.6(3)
O3 C3 C4 117.3(3)
C2 C3 C4 122.1(3)
C5 C4 C3 119.4(3)
C5 C4 H4 120.3
C3 C4 H4 120.3
O1 C5 C4 119.8(3)
O1 C5 C13 113.3(3)
C4 C5 C13 126.9(3)
O4 C6 C2 118.3(3)
O4 C6 C7 116.6(3)
C2 C6 C7 125.1(3)
C12 C7 C8 119.4(3)
C12 C7 C6 118.9(3)
C8 C7 C6 121.4(3)
C9 C8 C7 119.0(4)
C9 C8 H8 120.5
C7 C8 H8 120.5
C8 C9 C10 121.5(4)
C8 C9 H9 119.2
C10 C9 H9 119.2
C9 C10 C11 119.5(4)
C9 C10 H10 120.2
C11 C10 H10 120.2
C12 C11 C10 119.6(4)
C12 C11 H11 120.2
C10 C11 H11 120.2
C11 C12 C7 120.9(4)
C11 C12 H12 119.5
C7 C12 H12 119.5
C14 C13 C18 118.3(3)
C14 C13 C5 121.6(3)
C18 C13 C5 120.1(3)
C15 C14 C13 120.9(4)
C15 C14 H14 119.6
C13 C14 H14 119.6
C14 C15 C16 120.2(4)
C14 C15 H15 119.9
C16 C15 H15 119.9
C17 C16 C15 119.3(4)
C17 C16 H16 120.3
C15 C16 H16 120.3
C18 C17 C16 120.9(4)
C18 C17 H17 119.6
C16 C17 H17 119.6
C17 C18 C13 120.4(4)
C17 C18 H18 119.8
C13 C18 H18 119.8

loop_
_geom_bond_atom_site_label_1
_geom_bond_atom_site_label_2
_geom_bond_distance
O1 C5 1.355(4)
O1 C1 1.396(4)
O2 C1 1.197(4)
O3 C3 1.326(4)
O3 H3 1.10(4)
O4 C6 1.268(4)
O4 H3 1.36(4)
C1 C2 1.460(5)
C2 C3 1.404(5)
C2 C6 1.449(5)
C3 C4 1.405(5)
C4 C5 1.361(5)
C4 H4 0.9500
C5 C13 1.458(5)
C6 C7 1.481(5)
C7 C12 1.385(5)
C7 C8 1.409(5)
C8 C9 1.374(5)
C8 H8 0.9500
C9 C10 1.376(5)
C9 H9 0.9500
C10 C11 1.397(6)
C10 H10 0.9500
C11 C12 1.375(5)
C11 H11 0.9500
C12 H12 0.9500
C13 C14 1.392(5)
C13 C18 1.410(5)
C14 C15 1.374(5)
C14 H14 0.9500
C15 C16 1.398(5)
C15 H15 0.9500
C16 C17 1.378(5)
C16 H16 0.9500
C17 C18 1.370(5)
C17 H17 0.9500
C18 H18 0.9500

loop_
_geom_hbond_atom_site_label_D
_geom_hbond_atom_site_label_H
_geom_hbond_atom_site_label_A
_geom_hbond_distance_DH
_geom_hbond_distance_HA
_geom_hbond_distance_DA
_geom_hbond_angle_DHA
O3 H3 O4 1.10(4) 1.36(4) 2.444(4) 166(3)

loop_
_geom_torsion_atom_site_label_1
_geom_torsion_atom_site_label_2
_geom_torsion_atom_site_label_3
_geom_torsion_atom_site_label_4
_geom_torsion
C5 O1 C1 O2 174.4(3)
C5 O1 C1 C2 -3.1(5)
O2 C1 C2 C3 -173.0(4)
O1 C1 C2 C3 4.2(5)
O2 C1 C2 C6 3.4(6)
O1 C1 C2 C6 -179.4(3)
C6 C2 C3 O3 0.3(5)
C1 C2 C3 O3 176.8(3)
C6 C2 C3 C4 179.9(3)
C1 C2 C3 C4 -3.5(5)
O3 C3 C4 C5 -178.9(3)
C2 C3 C4 C5 1.4(5)
C1 O1 C5 C4 1.0(5)
C1 O1 C5 C13 -177.3(3)
C3 C4 C5 O1 -0.1(5)
C3 C4 C5 C13 178.1(3)
C3 C2 C6 O4 7.4(5)
C1 C2 C6 O4 -169.0(3)
C3 C2 C6 C7 -171.4(3)
C1 C2 C6 C7 12.2(5)
O4 C6 C7 C12 41.4(5)
C2 C6 C7 C12 -139.8(4)
O4 C6 C7 C8 -132.3(4)
C2 C6 C7 C8 46.6(5)
C12 C7 C8 C9 0.5(5)
C6 C7 C8 C9 174.1(3)
C7 C8 C9 C10 0.3(6)
C8 C9 C10 C11 -0.6(6)
C9 C10 C11 C12 0.1(6)
C10 C11 C12 C7 0.7(6)
C8 C7 C12 C11 -1.0(5)
C6 C7 C12 C11 -174.8(3)
O1 C5 C13 C14 174.3(3)
C4 C5 C13 C14 -4.0(5)
O1 C5 C13 C18 -4.6(4)
C4 C5 C13 C18 177.1(3)
C18 C13 C14 C15 0.8(5)
C5 C13 C14 C15 -178.1(3)
C13 C14 C15 C16 -1.2(6)
C14 C15 C16 C17 0.4(6)
C15 C16 C17 C18 0.8(6)
C16 C17 C18 C13 -1.2(6)
C14 C13 C18 C17 0.4(5)
C5 C13 C18 C17 179.3(3)

loop_
_cod_related_entry_id
_cod_related_entry_database
_cod_related_entry_code
1 ChemSpider 10525274
